data_2214324
loop_
_publ_author_name
'Kalu\/derovi\'c, Goran N.'
'Schmidt, Harry'
'Wagner, Christoph'
'Steinborn, Dirk'

_publ_section_title
;<i>trans</i>,<i>cis</i>-Dibromido[diethyl
 (ethane-1,2-diyldiimino)diacetate-\k^2^<i>N</i>,<i>N</i>']dimethylplatinum(IV)
;
_journal_coeditor_code LH2429
_journal_issue 7
_journal_name_full 'Acta Crystallographica Section E'
_journal_page_first m1985
_journal_page_last m1985
_journal_paper_doi 10.1107/S1600536807029534
_journal_volume 63
_journal_year 2007
_chemical_formula_iupac '[Pt Br2 (C1 H3)2 (C10 H20 N2 O4)]'
_chemical_formula_moiety 'C12 H26 Br2 N2 O4 Pt'
_chemical_formula_sum 'C12 H26 Br2 N2 O4 Pt'
_chemical_formula_weight 617.26
_chemical_name_systematic
;
trans,cis-Dibromido[diethyl (ethane-1,2-diyldiimino)diacetate-
\k^2^N,N']dimethylplatinum(IV)
;
_space_group_IT_number 15
_symmetry_cell_setting monoclinic
_symmetry_space_group_name_Hall '-C 2yc'
_symmetry_space_group_name_H-M 'C 1 2/c 1'
_atom_sites_solution_hydrogens geom
_atom_sites_solution_primary direct
_atom_sites_solution_secondary difmap
_audit_creation_method SHELXL-97
_cell_angle_alpha 90.00
_cell_angle_beta 118.75(3)
_cell_angle_gamma 90.00
_cell_formula_units_Z 4
_cell_length_a 21.419(4)
_cell_length_b 8.1405(12)
_cell_length_c 12.153(2)
_cell_measurement_reflns_used 8000
_cell_measurement_temperature 220(2)
_cell_measurement_theta_max 51.7
_cell_measurement_theta_min 4.2
_cell_volume 1857.8(8)
_computing_cell_refinement 'IPDS Software'
_computing_data_collection 'IPDS Software (Stoe & Cie, 1999)'
_computing_data_reduction 'IPDS Software'
_computing_molecular_graphics 'ORTEP-3 (Farrugia, 1997)'
_computing_publication_material SHELXL97
_computing_structure_refinement 'SHELXL97 (Sheldrick, 1997)'
_computing_structure_solution 'SHELXS97 (Sheldrick, 1997)'
_diffrn_ambient_temperature 220(2)
_diffrn_measured_fraction_theta_full 0.985
_diffrn_measured_fraction_theta_max 0.975
_diffrn_measurement_device_type 'Stoe IPDS'
_diffrn_measurement_method 'area detector'
_diffrn_radiation_monochromator graphite
_diffrn_radiation_source 'fine-focus sealed tube'
_diffrn_radiation_type MoK\a
_diffrn_radiation_wavelength 0.71073
_diffrn_reflns_av_R_equivalents 0.0881
_diffrn_reflns_av_sigmaI/netI 0.0569
_diffrn_reflns_limit_h_max 26
_diffrn_reflns_limit_h_min -26
_diffrn_reflns_limit_k_max 9
_diffrn_reflns_limit_k_min -9
_diffrn_reflns_limit_l_max 14
_diffrn_reflns_limit_l_min -14
_diffrn_reflns_number 5983
_diffrn_reflns_theta_full 25.92
_diffrn_reflns_theta_max 25.92
_diffrn_reflns_theta_min 3.62
_exptl_absorpt_coefficient_mu 11.868
_exptl_absorpt_correction_T_max 0.1856
_exptl_absorpt_correction_T_min 0.0857
_exptl_absorpt_correction_type numerical
_exptl_absorpt_process_details '(IPDS Software; Stoe & Cie, 1999)'
_exptl_crystal_colour yellow
_exptl_crystal_density_diffrn 2.207
_exptl_crystal_density_method 'not measured'
_exptl_crystal_description block
_exptl_crystal_F_000 1168
_exptl_crystal_size_max 0.25
_exptl_crystal_size_mid 0.22
_exptl_crystal_size_min 0.18
_refine_diff_density_max 3.605
_refine_diff_density_min -3.250
_refine_ls_extinction_coef 0.0019(4)
_refine_ls_extinction_expression Fc^*^=kFc[1+0.001xFc^2^\l^3^/sin(2\q)]^-1/4^
_refine_ls_extinction_method SHELXL97
_refine_ls_goodness_of_fit_ref 1.045
_refine_ls_hydrogen_treatment constr
_refine_ls_matrix_type full
_refine_ls_number_parameters 98
_refine_ls_number_reflns 1754
_refine_ls_number_restraints 0
_refine_ls_restrained_S_all 1.045
_refine_ls_R_factor_all 0.0463
_refine_ls_R_factor_gt 0.0438
_refine_ls_shift/su_max 0.000
_refine_ls_shift/su_mean 0.000
_refine_ls_structure_factor_coef Fsqd
_refine_ls_weighting_details 'calc w=1/[\s^2^(Fo^2^)+(0.0673P)^2^+23.535P] where P=(Fo^2^+2Fc^2^)/3'
_refine_ls_weighting_scheme calc
_refine_ls_wR_factor_gt 0.1134
_refine_ls_wR_factor_ref 0.1155
_reflns_number_gt 1644
_reflns_number_total 1754
_reflns_threshold_expression I>2\s(I)
_cod_data_source_file lh2429.cif
_cod_data_source_block I
_cod_original_cell_volume 1857.9(6)
_cod_original_sg_symbol_H-M 'C 2/c'
_cod_database_code 2214324
_cod_database_fobs_code 2214324

loop_
_symmetry_equiv_pos_as_xyz
'x, y, z'
'-x, y, -z+1/2'
'x+1/2, y+1/2, z'
'-x+1/2, y+1/2, -z+1/2'
'-x, -y, -z'
'x, -y, z-1/2'
'-x+1/2, -y+1/2, -z'
'x+1/2, -y+1/2, z-1/2'

loop_
_atom_site_type_symbol
_atom_site_label
_atom_site_fract_x
_atom_site_fract_y
_atom_site_fract_z
_atom_site_U_iso_or_equiv
_atom_site_adp_type
_atom_site_calc_flag
_atom_site_refinement_flags
_atom_site_occupancy
C C1 -0.5342(5) -0.3798(9) -0.8827(8) 0.0342(17) Uani d . 1
H H2 -0.4982 -0.2945 -0.8564 0.041 Uiso calc R 1
H H1 -0.5782 -0.3334 -0.8921 0.041 Uiso calc R 1
H H3 -0.5423 -0.4251 -0.9623 0.041 Uiso calc R 1
C C2 -0.5342(4) -0.9177(9) -0.8120(7) 0.0253(15) Uani d . 1
H H4 -0.5372 -1.0180 -0.8589 0.030 Uiso calc R 1
H H5 -0.5753 -0.9149 -0.7970 0.030 Uiso calc R 1
C C3 -0.6049(4) -0.7510(9) -0.9974(7) 0.0277(15) Uani d . 1
H H7 -0.6055 -0.6461 -1.0376 0.033 Uiso calc R 1
H H8 -0.6416 -0.7462 -0.9715 0.033 Uiso calc R 1
C C4 -0.6227(4) -0.8873(10) -1.0917(7) 0.0281(15) Uani d . 1
C C5 -0.7193(5) -1.0109(14) -1.2714(10) 0.051(3) Uani d . 1
H H10 -0.7643 -1.0599 -1.2853 0.061 Uiso calc R 1
H H9 -0.6848 -1.0997 -1.2529 0.061 Uiso calc R 1
C C6 -0.7306(8) -0.9233(19) -1.3865(12) 0.079(4) Uani d . 1
H H11 -0.7488 -0.9995 -1.4565 0.095 Uiso calc R 1
H H12 -0.6857 -0.8779 -1.3738 0.095 Uiso calc R 1
H H13 -0.7646 -0.8351 -1.4046 0.095 Uiso calc R 1
N N -0.5353(3) -0.7714(7) -0.8859(5) 0.0218(12) Uani d . 1
H H6 -0.5018 -0.7864 -0.9118 0.023 Uiso calc . 1
O O1 -0.5801(3) -0.9721(9) -1.1044(6) 0.0436(16) Uani d . 1
O O2 -0.6931(3) -0.8978(8) -1.1645(6) 0.0406(15) Uani d . 1
Br Br -0.61452(5) -0.56041(10) -0.75172(9) 0.0390(3) Uani d . 1
Pt Pt -0.5000 -0.56242(4) -0.7500 0.02106(19) Uani d S 1

loop_
_atom_site_aniso_label
_atom_site_aniso_U_11
_atom_site_aniso_U_22
_atom_site_aniso_U_33
_atom_site_aniso_U_12
_atom_site_aniso_U_13
_atom_site_aniso_U_23
C1 0.055(5) 0.018(4) 0.027(4) -0.003(3) 0.018(4) 0.003(3)
C2 0.037(4) 0.022(3) 0.012(3) -0.005(3) 0.008(3) -0.001(3)
C3 0.033(3) 0.024(3) 0.020(4) 0.003(3) 0.008(3) -0.001(3)
C4 0.031(3) 0.027(4) 0.023(4) -0.002(3) 0.010(3) -0.001(3)
C5 0.034(4) 0.057(6) 0.052(6) -0.010(4) 0.012(4) -0.030(5)
C6 0.082(8) 0.102(11) 0.035(7) -0.002(7) 0.014(6) -0.019(7)
N 0.033(3) 0.017(3) 0.015(3) 0.001(2) 0.012(2) 0.001(2)
O1 0.031(3) 0.060(4) 0.035(4) 0.005(3) 0.012(3) -0.020(3)
O2 0.029(3) 0.043(3) 0.039(4) -0.001(2) 0.008(3) -0.018(3)
Br 0.0423(5) 0.0406(5) 0.0378(5) 0.0055(3) 0.0222(4) -0.0027(3)
Pt 0.0311(3) 0.0134(2) 0.0187(3) 0.000 0.01205(19) 0.000

loop_
_atom_type_symbol
_atom_type_description
_atom_type_scat_dispersion_real
_atom_type_scat_dispersion_imag
_atom_type_scat_source
C C 0.0033 0.0016 'International Tables Vol C Tables 4.2.6.8 and 6.1.1.4'
H H 0.0000 0.0000 'International Tables Vol C Tables 4.2.6.8 and 6.1.1.4'
N N 0.0061 0.0033 'International Tables Vol C Tables 4.2.6.8 and 6.1.1.4'
O O 0.0106 0.0060 'International Tables Vol C Tables 4.2.6.8 and 6.1.1.4'
Br Br -0.2901 2.4595 'International Tables Vol C Tables 4.2.6.8 and 6.1.1.4'
Pt Pt -1.7033 8.3905 'International Tables Vol C Tables 4.2.6.8 and 6.1.1.4'

loop_
_geom_angle_atom_site_label_1
_geom_angle_atom_site_label_2
_geom_angle_atom_site_label_3
_geom_angle_site_symmetry_1
_geom_angle_site_symmetry_3
_geom_angle
_geom_angle_publ_flag
Pt C1 H2 . . 109.5 ?
Pt C1 H1 . . 109.5 ?
H2 C1 H1 . . 109.5 ?
Pt C1 H3 . . 109.5 ?
H2 C1 H3 . . 109.5 ?
H1 C1 H3 . . 109.5 ?
N C2 C2 . 2_453 109.1(5) ?
N C2 H4 . . 109.9 ?
C2 C2 H4 2_453 . 109.9 ?
N C2 H5 . . 109.9 ?
C2 C2 H5 2_453 . 109.9 ?
H4 C2 H5 . . 108.3 ?
N C3 C4 . . 113.2(6) ?
N C3 H7 . . 108.9 ?
C4 C3 H7 . . 108.9 ?
N C3 H8 . . 108.9 ?
C4 C3 H8 . . 108.9 ?
H7 C3 H8 . . 107.8 ?
O1 C4 O2 . . 124.0(7) ?
O1 C4 C3 . . 125.8(7) ?
O2 C4 C3 . . 110.2(6) ?
O2 C5 C6 . . 110.7(10) ?
O2 C5 H10 . . 109.5 ?
C6 C5 H10 . . 109.5 ?
O2 C5 H9 . . 109.5 ?
C6 C5 H9 . . 109.5 ?
H10 C5 H9 . . 108.1 ?
C5 C6 H11 . . 109.5 ?
C5 C6 H12 . . 109.5 ?
H11 C6 H12 . . 109.5 ?
C5 C6 H13 . . 109.5 ?
H11 C6 H13 . . 109.5 ?
H12 C6 H13 . . 109.5 ?
C3 N C2 . . 111.3(5) ?
C3 N Pt . . 115.5(4) ?
C2 N Pt . . 105.2(4) ?
C3 N H6 . . 108.2 ?
C2 N H6 . . 108.2 ?
Pt N H6 . . 108.2 ?
C4 O2 C5 . . 117.2(6) ?
C1 Pt C1 2_453 . 87.1(5) y
C1 Pt N 2_453 . 176.8(3) ?
C1 Pt N . . 96.0(3) yes
C1 Pt N 2_453 2_453 96.0(3) ?
C1 Pt N . 2_453 176.8(3) y
N Pt N . 2_453 80.8(3) yes
C1 Pt Br 2_453 . 88.8(2) ?
C1 Pt Br . . 90.7(2) yes
N Pt Br . . 91.01(15) yes
N Pt Br 2_453 . 89.58(15) ?
C1 Pt Br 2_453 2_453 90.7(2) ?
C1 Pt Br . 2_453 88.8(2) y
N Pt Br . 2_453 89.58(15) y
N Pt Br 2_453 2_453 91.01(15) ?
Br Pt Br . 2_453 179.23(4) y

loop_
_geom_bond_atom_site_label_1
_geom_bond_atom_site_label_2
_geom_bond_site_symmetry_2
_geom_bond_distance
_geom_bond_publ_flag
C1 Pt . 2.052(8) yes
C1 H2 . 0.9700 ?
C1 H1 . 0.9700 ?
C1 H3 . 0.9700 ?
C2 N . 1.485(9) ?
C2 C2 2_453 1.515(14) ?
C2 H4 . 0.9800 ?
C2 H5 . 0.9800 ?
C3 N . 1.464(9) ?
C3 C4 . 1.506(11) ?
C3 H7 . 0.9800 ?
C3 H8 . 0.9800 ?
C4 O1 . 1.213(10) ?
C4 O2 . 1.334(9) ?
C5 O2 . 1.466(11) ?
C5 C6 . 1.483(19) ?
C5 H10 . 0.9800 ?
C5 H9 . 0.9800 ?
C6 H11 . 0.9700 ?
C6 H12 . 0.9700 ?
C6 H13 . 0.9700 ?
N Pt . 2.234(6) yes
N H6 . 0.9200 ?
Br Pt . 2.4431(10) yes
Pt C1 2_453 2.052(8) ?
Pt N 2_453 2.234(6) ?
Pt Br 2_453 2.4431(10) ?

loop_
_geom_torsion_atom_site_label_1
_geom_torsion_atom_site_label_2
_geom_torsion_atom_site_label_3
_geom_torsion_atom_site_label_4
_geom_torsion_site_symmetry_1
_geom_torsion_site_symmetry_4
_geom_torsion
N C3 C4 O1 . . -25.8(12)
N C3 C4 O2 . . 156.9(7)
C4 C3 N C2 . . -65.9(8)
C4 C3 N Pt . . 174.2(5)
C2 C2 N C3 2_453 . -170.9(7)
C2 C2 N Pt 2_453 . -45.2(7)
O1 C4 O2 C5 . . -4.6(13)
C3 C4 O2 C5 . . 172.7(8)
C6 C5 O2 C4 . . -93.6(11)
C3 N Pt C1 . . -41.3(5)
C2 N Pt C1 . . -164.5(5)
C3 N Pt N . 2_453 138.8(6)
C2 N Pt N . 2_453 15.7(3)
C3 N Pt Br . . 49.4(5)
C2 N Pt Br . . -73.7(4)
C3 N Pt Br . 2_453 -130.1(5)
C2 N Pt Br . 2_453 106.8(4)
